data_2207924
loop_
_publ_author_name
'Shi, Jun'

_publ_section_title
;
 (<i>E</i>)-1-(4-Ethoxy-3-methoxybenzylidene)-2-(4-nitrophenyl)hydrazine
;
_journal_coeditor_code WN2002
_journal_issue 1
_journal_name_full 'Acta Crystallographica Section E'
_journal_page_first o171
_journal_page_last o173
_journal_paper_doi 10.1107/S1600536805039097
_journal_volume 62
_journal_year 2006
_chemical_formula_iupac 'C16 H17 N3 O4'
_chemical_formula_moiety 'C16 H17 N3 O4'
_chemical_formula_sum 'C16 H17 N3 O4'
_chemical_formula_weight 315.33
_chemical_name_systematic
;
(E)-1-(4-Ethoxy-3-methoxybenzylidene)-2-(4-nitrophenyl)hydrazine
;
_space_group_IT_number 4
_symmetry_cell_setting monoclinic
_symmetry_space_group_name_Hall 'P 2yb'
_symmetry_space_group_name_H-M 'P 1 21 1'
_atom_sites_solution_hydrogens geom
_atom_sites_solution_primary direct
_atom_sites_solution_secondary difmap
_audit_creation_method SHELXL-97
_cell_angle_alpha 90.00
_cell_angle_beta 96.287(5)
_cell_angle_gamma 90.00
_cell_formula_units_Z 4
_cell_length_a 7.589(2)
_cell_length_b 23.491(7)
_cell_length_c 8.929(2)
_cell_measurement_reflns_used 1909
_cell_measurement_temperature 294(2)
_cell_measurement_theta_max 22.13
_cell_measurement_theta_min 2.84
_cell_volume 1582.2(7)
_computing_cell_refinement 'SAINT (Bruker, 1999)'
_computing_data_collection 'SMART (Bruker, 1999)'
_computing_data_reduction SAINT
_computing_molecular_graphics 'SHELXTL (Sheldrick, 1997b)'
_computing_publication_material SHELXTL
_computing_structure_refinement 'SHELXL97 (Sheldrick, 1997a)'
_computing_structure_solution 'SHELXS97 (Sheldrick, 1997a)'
_diffrn_ambient_temperature 294(2)
_diffrn_measured_fraction_theta_full 0.988
_diffrn_measured_fraction_theta_max 0.988
_diffrn_measurement_device_type 'Bruker SMART APEX CCD area-detector'
_diffrn_measurement_method '\f and \w'
_diffrn_radiation_monochromator graphite
_diffrn_radiation_source 'fine-focus sealed tube'
_diffrn_radiation_type MoK\a
_diffrn_radiation_wavelength 0.71073
_diffrn_reflns_av_R_equivalents 0.0435
_diffrn_reflns_av_sigmaI/netI 0.0471
_diffrn_reflns_limit_h_max 6
_diffrn_reflns_limit_h_min -8
_diffrn_reflns_limit_k_max 27
_diffrn_reflns_limit_k_min -27
_diffrn_reflns_limit_l_max 10
_diffrn_reflns_limit_l_min -10
_diffrn_reflns_number 7919
_diffrn_reflns_theta_full 25.00
_diffrn_reflns_theta_max 25.00
_diffrn_reflns_theta_min 1.73
_diffrn_standards_number 0
_exptl_absorpt_coefficient_mu 0.097
_exptl_absorpt_correction_T_max 0.983
_exptl_absorpt_correction_T_min 0.962
_exptl_absorpt_correction_type multi-scan
_exptl_absorpt_process_details '(SADABS; Sheldrick, 1996)'
_exptl_crystal_colour yellow
_exptl_crystal_density_diffrn 1.324
_exptl_crystal_density_method 'not measured'
_exptl_crystal_description block
_exptl_crystal_F_000 664
_exptl_crystal_size_max 0.22
_exptl_crystal_size_mid 0.20
_exptl_crystal_size_min 0.18
_refine_diff_density_max 0.313
_refine_diff_density_min -0.206
_refine_ls_abs_structure_details 'None, Friedel Pairs merged'
_refine_ls_extinction_method none
_refine_ls_goodness_of_fit_ref 1.138
_refine_ls_hydrogen_treatment constr
_refine_ls_matrix_type full
_refine_ls_number_parameters 419
_refine_ls_number_reflns 2820
_refine_ls_number_restraints 1
_refine_ls_restrained_S_all 1.138
_refine_ls_R_factor_all 0.0970
_refine_ls_R_factor_gt 0.0512
_refine_ls_shift/su_max 0.021
_refine_ls_shift/su_mean 0.004
_refine_ls_structure_factor_coef Fsqd
_refine_ls_weighting_details 'calc w = 1/[\s^2^(Fo^2^)+(0.072P)^2^] where P = (Fo^2^+2Fc^2^)/3'
_refine_ls_weighting_scheme calc
_refine_ls_wR_factor_gt 0.1234
_refine_ls_wR_factor_ref 0.1456
_reflns_number_gt 1741
_reflns_number_total 2820
_reflns_threshold_expression I>2\s(I)
_cod_data_source_file wn2002.cif
_cod_data_source_block I
_cod_depositor_comments
;
The following automatic conversions were performed:
'_symmetry_cell_setting' value 'Monoclinic' changed to 'monoclinic'
according to '/home/saulius/struct/CIF-dictionaries/cif_core.dic'
dictionary named 'cif_core.dic' version 2.4.1 from 2010-06-29.

Automatic conversion script
Id: cif_fix_enum 1527 2010-12-29 10:47:43Z saulius 

The following automatic conversions were performed:

'_symmetry_cell_setting' value 'Monoclinic' changed to 'monoclinic'
according to /home/saulius/struct/CIF-dictionaries/cif_core.dic
dictionary named 'cif_core.dic' version 2.4.1 from 2010-06-29.

Automatic conversion script
Id: cif_fix_values 1715 2011-07-08 13:25:40Z adriana 
;
_cod_original_sg_symbol_H-M 'P 21'
_cod_database_code 2207924

loop_
_symmetry_equiv_pos_as_xyz
'x, y, z'
'-x, y+1/2, -z'

loop_
_atom_site_label
_atom_site_fract_x
_atom_site_fract_y
_atom_site_fract_z
_atom_site_U_iso_or_equiv
_atom_site_adp_type
_atom_site_calc_flag
_atom_site_refinement_flags
_atom_site_occupancy
_atom_site_type_symbol
O1 0.8873(6) 0.24430(17) 0.4654(5) 0.0704(12) Uani d . 1 O
O2 1.1357(5) 0.30101(18) 0.3632(5) 0.0658(11) Uani d . 1 O
O3 -0.2396(6) 0.2677(2) 0.9379(7) 0.0978(16) Uani d . 1 O
O4 -0.2808(8) 0.3407(2) 1.0737(7) 0.117(2) Uani d . 1 O
O5 0.4675(6) -0.00804(16) 0.9106(4) 0.0666(11) Uani d . 1 O
O6 0.5682(5) 0.05007(16) 1.1448(4) 0.0559(10) Uani d . 1 O
O7 -0.1223(9) 0.0948(2) -0.2717(6) 0.113(2) Uani d . 1 O
O8 -0.0312(7) 0.0137(2) -0.1896(5) 0.0936(16) Uani d . 1 O
N1 0.5232(6) 0.38797(19) 0.7327(5) 0.0520(12) Uani d . 1 N
N2 0.4168(6) 0.41536(19) 0.8219(5) 0.0548(12) Uani d . 1 N
H2 0.4413 0.4497 0.8503 0.066 Uiso calc R 1 H
N3 -0.1920(8) 0.3142(3) 0.9913(7) 0.0760(16) Uani d . 1 N
N4 0.2437(6) 0.13593(19) 0.5003(5) 0.0513(12) Uani d . 1 N
N5 0.1626(6) 0.16531(19) 0.3824(5) 0.0570(13) Uani d . 1 N
H5 0.1463 0.2013 0.3916 0.068 Uiso calc R 1 H
N6 -0.0572(8) 0.0645(3) -0.1722(6) 0.0689(15) Uani d . 1 N
C1 0.7653(7) 0.3287(2) 0.5710(6) 0.0495(13) Uani d . 1 C
H1 0.6744 0.3079 0.6065 0.059 Uiso calc R 1 H
C2 0.8847(8) 0.3021(2) 0.4928(6) 0.0520(14) Uani d . 1 C
C3 1.0213(8) 0.3324(2) 0.4362(6) 0.0518(14) Uani d . 1 C
C4 1.0322(8) 0.3903(2) 0.4600(7) 0.0592(16) Uani d . 1 C
H4 1.1203 0.4115 0.4214 0.071 Uiso calc R 1 H
C5 0.9113(8) 0.4164(2) 0.5416(7) 0.0582(15) Uani d . 1 C
H5A 0.9208 0.4554 0.5584 0.070 Uiso calc R 1 H
C6 0.7775(7) 0.3873(2) 0.5989(6) 0.0493(14) Uani d . 1 C
C7 0.6565(7) 0.4152(2) 0.6905(6) 0.0500(13) Uani d . 1 C
H7 0.6754 0.4530 0.7189 0.060 Uiso calc R 1 H
C8 0.2718(7) 0.3890(2) 0.8668(5) 0.0443(13) Uani d . 1 C
C9 0.2276(8) 0.3330(2) 0.8240(6) 0.0519(14) Uani d . 1 C
H9 0.3008 0.3123 0.7671 0.062 Uiso calc R 1 H
C10 0.0782(8) 0.3091(2) 0.8655(7) 0.0578(16) Uani d . 1 C
H10 0.0483 0.2721 0.8355 0.069 Uiso calc R 1 H
C11 -0.0302(8) 0.3388(2) 0.9516(6) 0.0558(15) Uani d . 1 C
C12 0.0137(8) 0.3935(3) 0.9973(7) 0.0567(15) Uani d . 1 C
H12 -0.0588 0.4134 1.0565 0.068 Uiso calc R 1 H
C13 0.1628(8) 0.4183(2) 0.9561(6) 0.0523(14) Uani d . 1 C
H13 0.1923 0.4552 0.9878 0.063 Uiso calc R 1 H
C14 0.7678(9) 0.2091(3) 0.5353(8) 0.0741(19) Uani d . 1 C
H14A 0.7851 0.2147 0.6424 0.111 Uiso calc R 1 H
H14B 0.7893 0.1700 0.5127 0.111 Uiso calc R 1 H
H14C 0.6481 0.2189 0.4980 0.111 Uiso calc R 1 H
C15 1.2930(8) 0.3273(3) 0.3220(7) 0.0691(18) Uani d . 1 C
H15A 1.3643 0.3416 0.4108 0.083 Uiso calc R 1 H
H15B 1.2629 0.3589 0.2541 0.083 Uiso calc R 1 H
C16 1.3937(9) 0.2830(4) 0.2459(8) 0.096(3) Uani d . 1 C
H16A 1.4302 0.2533 0.3163 0.144 Uiso calc R 1 H
H16B 1.4963 0.3000 0.2102 0.144 Uiso calc R 1 H
H16C 1.3190 0.2673 0.1623 0.144 Uiso calc R 1 H
C17 0.4268(7) 0.1661(2) 0.8828(6) 0.0544(14) Uani d . 1 C
H17 0.4189 0.2056 0.8799 0.065 Uiso calc R 1 H
C18 0.4976(8) 0.1399(2) 1.0161(6) 0.0528(14) Uani d . 1 C
H18 0.5366 0.1617 1.1003 0.063 Uiso calc R 1 H
C19 0.5091(7) 0.0814(2) 1.0216(5) 0.0428(13) Uani d . 1 C
C20 0.4521(7) 0.0498(2) 0.8919(6) 0.0447(13) Uani d . 1 C
C21 0.3839(7) 0.0760(2) 0.7615(6) 0.0457(13) Uani d . 1 C
H21 0.3478 0.0544 0.6765 0.055 Uiso calc R 1 H
C22 0.3683(7) 0.1357(2) 0.7557(6) 0.0485(14) Uani d . 1 C
C23 0.2874(7) 0.1635(2) 0.6196(6) 0.0495(14) Uani d . 1 C
H23 0.2676 0.2025 0.6207 0.059 Uiso calc R 1 H
C24 0.1055(7) 0.1394(2) 0.2486(6) 0.0462(13) Uani d . 1 C
C25 0.1382(7) 0.0813(2) 0.2251(6) 0.0483(14) Uani d . 1 C
H25 0.1959 0.0592 0.3018 0.058 Uiso calc R 1 H
C26 0.0837(8) 0.0579(2) 0.0875(6) 0.0545(15) Uani d . 1 C
H26 0.1065 0.0197 0.0709 0.065 Uiso calc R 1 H
C27 -0.0029(8) 0.0893(2) -0.0253(6) 0.0491(14) Uani d . 1 C
C28 -0.0387(8) 0.1466(2) -0.0040(7) 0.0560(15) Uani d . 1 C
H28 -0.0981 0.1682 -0.0810 0.067 Uiso calc R 1 H
C29 0.0154(7) 0.1704(2) 0.1326(6) 0.0532(14) Uani d . 1 C
H29 -0.0089 0.2086 0.1482 0.064 Uiso calc R 1 H
C30 0.4288(12) -0.0428(3) 0.7795(7) 0.088(2) Uani d . 1 C
H30A 0.3054 -0.0393 0.7431 0.132 Uiso calc R 1 H
H30B 0.4553 -0.0818 0.8048 0.132 Uiso calc R 1 H
H30C 0.4995 -0.0306 0.7027 0.132 Uiso calc R 1 H
C31 0.6331(9) 0.0801(3) 1.2804(6) 0.0589(16) Uani d . 1 C
H31A 0.5400 0.1037 1.3137 0.071 Uiso calc R 1 H
H31B 0.7316 0.1044 1.2618 0.071 Uiso calc R 1 H
C32 0.6916(11) 0.0371(3) 1.3976(7) 0.095(3) Uani d . 1 C
H32A 0.5914 0.0152 1.4208 0.142 Uiso calc R 1 H
H32B 0.7436 0.0561 1.4868 0.142 Uiso calc R 1 H
H32C 0.7777 0.0123 1.3608 0.142 Uiso calc R 1 H

loop_
_atom_site_aniso_label
_atom_site_aniso_U_11
_atom_site_aniso_U_22
_atom_site_aniso_U_33
_atom_site_aniso_U_12
_atom_site_aniso_U_13
_atom_site_aniso_U_23
O1 0.080(3) 0.042(2) 0.095(3) -0.006(2) 0.035(2) -0.003(2)
O2 0.063(3) 0.063(3) 0.077(3) 0.000(2) 0.029(2) 0.002(2)
O3 0.084(3) 0.054(3) 0.158(5) -0.017(3) 0.023(3) 0.003(3)
O4 0.111(4) 0.102(4) 0.151(5) -0.025(3) 0.076(4) -0.017(4)
O5 0.105(3) 0.042(2) 0.049(2) 0.008(2) -0.012(2) -0.0050(19)
O6 0.073(3) 0.055(2) 0.038(2) 0.002(2) -0.0051(19) -0.0018(18)
O7 0.174(6) 0.082(4) 0.071(3) 0.013(4) -0.038(4) 0.007(3)
O8 0.145(5) 0.056(3) 0.077(3) -0.009(3) -0.004(3) -0.009(3)
N1 0.054(3) 0.045(3) 0.056(3) 0.007(2) 0.004(2) -0.006(2)
N2 0.057(3) 0.043(3) 0.066(3) -0.001(2) 0.013(3) -0.013(2)
N3 0.068(4) 0.065(4) 0.099(5) -0.002(3) 0.027(3) 0.013(3)
N4 0.061(3) 0.048(3) 0.046(3) 0.010(2) 0.012(2) 0.015(2)
N5 0.077(3) 0.043(3) 0.050(3) 0.016(2) 0.004(2) 0.002(2)
N6 0.080(4) 0.066(4) 0.059(3) -0.012(3) 0.001(3) 0.002(3)
C1 0.052(3) 0.042(3) 0.056(3) -0.003(3) 0.014(3) 0.002(3)
C2 0.060(4) 0.034(3) 0.063(4) -0.003(3) 0.011(3) 0.004(3)
C3 0.054(3) 0.046(4) 0.057(4) 0.004(3) 0.010(3) 0.000(3)
C4 0.059(4) 0.046(4) 0.074(4) -0.009(3) 0.012(3) 0.009(3)
C5 0.062(4) 0.037(3) 0.076(4) -0.003(3) 0.007(3) -0.006(3)
C6 0.052(3) 0.040(3) 0.056(3) 0.002(3) 0.002(3) 0.001(3)
C7 0.053(3) 0.041(3) 0.055(3) 0.003(3) 0.002(3) -0.006(3)
C8 0.048(3) 0.041(3) 0.042(3) -0.001(3) -0.002(2) 0.004(2)
C9 0.062(4) 0.033(3) 0.061(4) 0.006(3) 0.008(3) -0.005(3)
C10 0.067(4) 0.033(3) 0.073(4) -0.003(3) 0.003(3) 0.003(3)
C11 0.064(4) 0.043(4) 0.060(4) 0.007(3) 0.004(3) 0.004(3)
C12 0.054(4) 0.057(4) 0.060(4) 0.003(3) 0.010(3) -0.001(3)
C13 0.060(4) 0.039(3) 0.058(3) 0.005(3) 0.004(3) -0.013(3)
C14 0.088(5) 0.043(4) 0.093(5) -0.011(3) 0.019(4) 0.001(3)
C15 0.056(4) 0.086(5) 0.069(4) -0.004(3) 0.021(3) 0.022(4)
C16 0.070(5) 0.124(7) 0.101(5) 0.004(5) 0.045(4) 0.009(5)
C17 0.068(4) 0.036(3) 0.059(4) 0.008(3) 0.007(3) 0.000(3)
C18 0.065(4) 0.045(3) 0.046(3) -0.002(3) -0.003(3) -0.008(3)
C19 0.045(3) 0.046(3) 0.038(3) 0.000(2) 0.004(2) 0.002(2)
C20 0.054(3) 0.035(3) 0.046(3) 0.000(3) 0.008(3) 0.001(3)
C21 0.055(4) 0.040(3) 0.043(3) 0.000(2) 0.007(3) -0.004(2)
C22 0.058(4) 0.046(4) 0.043(3) 0.001(3) 0.011(3) 0.004(3)
C23 0.058(4) 0.042(3) 0.050(3) 0.012(3) 0.014(3) 0.004(3)
C24 0.045(3) 0.050(4) 0.044(3) 0.004(3) 0.007(3) 0.009(3)
C25 0.051(3) 0.039(3) 0.055(4) 0.007(3) 0.007(3) 0.008(3)
C26 0.060(4) 0.050(4) 0.053(3) 0.000(3) 0.002(3) 0.004(3)
C27 0.058(4) 0.045(4) 0.044(3) -0.004(3) 0.004(3) 0.003(3)
C28 0.063(4) 0.058(4) 0.047(3) 0.000(3) 0.005(3) 0.011(3)
C29 0.061(4) 0.049(3) 0.051(3) 0.015(3) 0.012(3) 0.006(3)
C30 0.157(7) 0.041(4) 0.062(4) 0.013(4) -0.005(4) -0.011(3)
C31 0.059(4) 0.062(4) 0.055(4) -0.009(3) 0.002(3) -0.010(3)
C32 0.137(7) 0.081(5) 0.057(4) -0.018(5) -0.032(4) 0.003(4)

loop_
_atom_type_symbol
_atom_type_description
_atom_type_scat_dispersion_real
_atom_type_scat_dispersion_imag
_atom_type_scat_source
C C 0.0033 0.0000 'International Tables Vol C Tables 4.2.6.8 and 6.1.1.4'
H H 0.0000 0.0000 'International Tables Vol C Tables 4.2.6.8 and 6.1.1.4'
N N 0.0061 0.0000 'International Tables Vol C Tables 4.2.6.8 and 6.1.1.4'
O O 0.0106 0.0000 'International Tables Vol C Tables 4.2.6.8 and 6.1.1.4'

loop_
_geom_angle_atom_site_label_1
_geom_angle_atom_site_label_2
_geom_angle_atom_site_label_3
_geom_angle
C2 O1 C14 118.1(5)
C3 O2 C15 119.0(5)
C20 O5 C30 117.3(4)
C19 O6 C31 117.9(4)
C7 N1 N2 118.2(4)
N1 N2 C8 120.7(4)
N1 N2 H2 119.7
C8 N2 H2 119.7
O4 N3 O3 121.9(6)
O4 N3 C11 119.1(6)
O3 N3 C11 119.0(6)
C23 N4 N5 116.9(5)
N4 N5 C24 121.9(5)
N4 N5 H5 119.1
C24 N5 H5 119.1
O7 N6 O8 122.9(6)
O7 N6 C27 118.9(6)
O8 N6 C27 118.2(6)
C2 C1 C6 120.7(5)
C2 C1 H1 119.7
C6 C1 H1 119.7
C1 C2 O1 124.7(5)
C1 C2 C3 121.0(5)
O1 C2 C3 114.3(5)
O2 C3 C4 125.4(5)
O2 C3 C2 115.9(5)
C4 C3 C2 118.8(5)
C5 C4 C3 119.3(6)
C5 C4 H4 120.4
C3 C4 H4 120.4
C4 C5 C6 122.7(5)
C4 C5 H5A 118.7
C6 C5 H5A 118.7
C5 C6 C1 117.5(5)
C5 C6 C7 121.8(5)
C1 C6 C7 120.7(5)
N1 C7 C6 120.4(5)
N1 C7 H7 119.8
C6 C7 H7 119.8
N2 C8 C13 119.6(5)
N2 C8 C9 121.6(5)
C13 C8 C9 118.8(5)
C10 C9 C8 119.9(5)
C10 C9 H9 120.1
C8 C9 H9 120.1
C9 C10 C11 120.8(5)
C9 C10 H10 119.6
C11 C10 H10 119.6
C12 C11 C10 120.0(6)
C12 C11 N3 119.2(6)
C10 C11 N3 120.8(6)
C13 C12 C11 120.1(6)
C13 C12 H12 120.0
C11 C12 H12 120.0
C12 C13 C8 120.5(5)
C12 C13 H13 119.8
C8 C13 H13 119.8
O1 C14 H14A 109.5
O1 C14 H14B 109.5
H14A C14 H14B 109.5
O1 C14 H14C 109.5
H14A C14 H14C 109.5
H14B C14 H14C 109.5
O2 C15 C16 107.4(6)
O2 C15 H15A 110.2
C16 C15 H15A 110.2
O2 C15 H15B 110.2
C16 C15 H15B 110.2
H15A C15 H15B 108.5
C15 C16 H16A 109.5
C15 C16 H16B 109.5
H16A C16 H16B 109.5
C15 C16 H16C 109.5
H16A C16 H16C 109.5
H16B C16 H16C 109.5
C22 C17 C18 122.4(5)
C22 C17 H17 118.8
C18 C17 H17 118.8
C19 C18 C17 119.2(5)
C19 C18 H18 120.4
C17 C18 H18 120.4
O6 C19 C18 125.7(5)
O6 C19 C20 115.3(5)
C18 C19 C20 119.1(5)
C21 C20 O5 124.7(5)
C21 C20 C19 121.2(5)
O5 C20 C19 114.1(5)
C20 C21 C22 120.2(5)
C20 C21 H21 119.9
C22 C21 H21 119.9
C17 C22 C21 118.0(5)
C17 C22 C23 121.7(5)
C21 C22 C23 120.3(5)
N4 C23 C22 121.6(5)
N4 C23 H23 119.2
C22 C23 H23 119.2
N5 C24 C29 120.2(5)
N5 C24 C25 121.1(5)
C29 C24 C25 118.6(5)
C26 C25 C24 118.8(5)
C26 C25 H25 120.6
C24 C25 H25 120.6
C27 C26 C25 121.6(5)
C27 C26 H26 119.2
C25 C26 H26 119.2
C26 C27 C28 120.6(5)
C26 C27 N6 121.3(5)
C28 C27 N6 118.1(5)
C29 C28 C27 118.3(5)
C29 C28 H28 120.8
C27 C28 H28 120.8
C28 C29 C24 122.0(6)
C28 C29 H29 119.0
C24 C29 H29 119.0
O5 C30 H30A 109.5
O5 C30 H30B 109.5
H30A C30 H30B 109.5
O5 C30 H30C 109.5
H30A C30 H30C 109.5
H30B C30 H30C 109.5
O6 C31 C32 108.0(5)
O6 C31 H31A 110.1
C32 C31 H31A 110.1
O6 C31 H31B 110.1
C32 C31 H31B 110.1
H31A C31 H31B 108.4
C31 C32 H32A 109.5
C31 C32 H32B 109.5
H32A C32 H32B 109.5
C31 C32 H32C 109.5
H32A C32 H32C 109.5
H32B C32 H32C 109.5

loop_
_geom_bond_atom_site_label_1
_geom_bond_atom_site_label_2
_geom_bond_distance
O1 C2 1.380(6)
O1 C14 1.421(7)
O2 C3 1.358(6)
O2 C15 1.428(7)
O3 N3 1.231(7)
O4 N3 1.221(7)
O5 C20 1.372(6)
O5 C30 1.431(7)
O6 C19 1.358(6)
O6 C31 1.440(6)
O7 N6 1.201(6)
O8 N6 1.222(6)
N1 C7 1.288(7)
N1 N2 1.356(6)
N2 C8 1.361(7)
N2 H2 0.8600
N3 C11 1.436(8)
N4 C23 1.259(6)
N4 N5 1.350(6)
N5 C24 1.368(7)
N5 H5 0.8600
N6 C27 1.453(7)
C1 C2 1.355(8)
C1 C6 1.400(7)
C1 H1 0.9300
C2 C3 1.397(8)
C3 C4 1.378(7)
C4 C5 1.377(8)
C4 H4 0.9300
C5 C6 1.368(8)
C5 H5A 0.9300
C6 C7 1.451(8)
C7 H7 0.9300
C8 C13 1.392(7)
C8 C9 1.401(7)
C9 C10 1.353(8)
C9 H9 0.9300
C10 C11 1.377(8)
C10 H10 0.9300
C11 C12 1.377(8)
C12 C13 1.360(8)
C12 H12 0.9300
C13 H13 0.9300
C14 H14A 0.9600
C14 H14B 0.9600
C14 H14C 0.9600
C15 C16 1.498(9)
C15 H15A 0.9700
C15 H15B 0.9700
C16 H16A 0.9600
C16 H16B 0.9600
C16 H16C 0.9600
C17 C22 1.374(8)
C17 C18 1.394(7)
C17 H17 0.9300
C18 C19 1.379(7)
C18 H18 0.9300
C19 C20 1.403(7)
C20 C21 1.368(7)
C21 C22 1.406(7)
C21 H21 0.9300
C22 C23 1.455(7)
C23 H23 0.9300
C24 C29 1.383(7)
C24 C25 1.408(7)
C25 C26 1.367(7)
C25 H25 0.9300
C26 C27 1.358(7)
C26 H26 0.9300
C27 C28 1.391(7)
C28 C29 1.363(8)
C28 H28 0.9300
C29 H29 0.9300
C30 H30A 0.9600
C30 H30B 0.9600
C30 H30C 0.9600
C31 C32 1.485(8)
C31 H31A 0.9700
C31 H31B 0.9700
C32 H32A 0.9600
C32 H32B 0.9600
C32 H32C 0.9600

loop_
_geom_hbond_atom_site_label_D
_geom_hbond_atom_site_label_H
_geom_hbond_atom_site_label_A
_geom_hbond_site_symmetry_A
_geom_hbond_distance_DH
_geom_hbond_distance_HA
_geom_hbond_distance_DA
_geom_hbond_angle_DHA
_geom_hbond_publ_flag
N2 H2 O5 2_657 0.86 2.39 3.042(6) 133 yes
N2 H2 O6 2_657 0.86 2.36 3.179(6) 160 yes
N5 H5 O1 1_455 0.86 2.37 2.949(6) 125 yes
N5 H5 O2 1_455 0.86 2.36 3.198(7) 166 yes

loop_
_geom_torsion_atom_site_label_1
_geom_torsion_atom_site_label_2
_geom_torsion_atom_site_label_3
_geom_torsion_atom_site_label_4
_geom_torsion
C7 N1 N2 C8 178.5(4)
C23 N4 N5 C24 -178.4(5)
C6 C1 C2 O1 177.2(5)
C6 C1 C2 C3 -0.9(8)
C14 O1 C2 C1 -6.2(8)
C14 O1 C2 C3 172.0(5)
C15 O2 C3 C4 8.0(8)
C15 O2 C3 C2 -170.8(5)
C1 C2 C3 O2 178.3(5)
O1 C2 C3 O2 0.0(7)
C1 C2 C3 C4 -0.5(9)
O1 C2 C3 C4 -178.9(5)
O2 C3 C4 C5 -177.3(5)
C2 C3 C4 C5 1.5(9)
C3 C4 C5 C6 -1.0(9)
C4 C5 C6 C1 -0.5(8)
C4 C5 C6 C7 177.1(5)
C2 C1 C6 C5 1.4(8)
C2 C1 C6 C7 -176.2(5)
N2 N1 C7 C6 178.1(5)
C5 C6 C7 N1 174.3(5)
C1 C6 C7 N1 -8.3(8)
N1 N2 C8 C13 -178.9(5)
N1 N2 C8 C9 0.4(7)
N2 C8 C9 C10 -177.2(5)
C13 C8 C9 C10 2.1(8)
C8 C9 C10 C11 -1.0(8)
C9 C10 C11 C12 -0.4(8)
C9 C10 C11 N3 177.8(5)
O4 N3 C11 C12 -5.2(9)
O3 N3 C11 C12 172.8(6)
O4 N3 C11 C10 176.6(6)
O3 N3 C11 C10 -5.4(9)
C10 C11 C12 C13 0.8(8)
N3 C11 C12 C13 -177.5(5)
C11 C12 C13 C8 0.4(8)
N2 C8 C13 C12 177.5(5)
C9 C8 C13 C12 -1.8(8)
C3 O2 C15 C16 179.3(5)
C22 C17 C18 C19 -0.3(9)
C31 O6 C19 C18 -3.3(8)
C31 O6 C19 C20 178.3(4)
C17 C18 C19 O6 -177.2(5)
C17 C18 C19 C20 1.2(8)
C30 O5 C20 C21 7.7(8)
C30 O5 C20 C19 -173.9(5)
O6 C19 C20 C21 177.8(5)
C18 C19 C20 C21 -0.8(8)
O6 C19 C20 O5 -0.7(7)
C18 C19 C20 O5 -179.2(5)
O5 C20 C21 C22 177.8(5)
C19 C20 C21 C22 -0.5(8)
C18 C17 C22 C21 -1.0(8)
C18 C17 C22 C23 177.2(5)
C20 C21 C22 C17 1.4(8)
C20 C21 C22 C23 -176.8(5)
N5 N4 C23 C22 177.2(4)
C17 C22 C23 N4 175.6(5)
C21 C22 C23 N4 -6.2(8)
N4 N5 C24 C29 177.0(5)
N4 N5 C24 C25 -3.7(8)
N5 C24 C25 C26 -177.8(5)
C29 C24 C25 C26 1.6(7)
C24 C25 C26 C27 -1.0(8)
C25 C26 C27 C28 0.1(9)
C25 C26 C27 N6 178.7(5)
O7 N6 C27 C26 -174.8(6)
O8 N6 C27 C26 3.8(9)
O7 N6 C27 C28 3.8(9)
O8 N6 C27 C28 -177.6(6)
C26 C27 C28 C29 0.0(9)
N6 C27 C28 C29 -178.6(5)
C27 C28 C29 C24 0.6(8)
N5 C24 C29 C28 177.9(5)
C25 C24 C29 C28 -1.4(8)
C19 O6 C31 C32 -179.3(5)

loop_
_cod_related_entry_id
_cod_related_entry_database
_cod_related_entry_code
1 ChemSpider 7832551
